data_7011959
loop_
_publ_author_name
'Christopher J. Adams'
'Ian M. Bartlett'
'Neil G. Connelly'
'David J. Harding'
'Owen D. Hayward'
'Antonio J. Mart\'in'
'A. Guy Orpen'
'Michael J. Quayle'
'Philip H. Rieger'

_publ_section_title
;
 Redox routes to arenechromium complexes of two-, three- and
 four-electron alkynes; structure and bonding in paramagnetic
 [Cr(CO)L(\h-RCCR)(\h-arene)]+
;
_journal_issue 22
_journal_name_full 'J. Chem. Soc., Dalton Trans.'
_journal_page_first 4281
_journal_page_last 4288
_journal_paper_doi 10.1039/b206177p
_journal_year 2002
_chemical_formula_sum 'C28 H28 Cl2 Cr F6 O2 P'
_chemical_formula_weight 664.37
_chemical_name_systematic
; 
? 
;
_space_group_IT_number 4
_symmetry_cell_setting monoclinic
_symmetry_space_group_name_Hall 'P 2yb'
_symmetry_space_group_name_H-M 'P 1 21 1'
_atom_sites_solution_hydrogens geom
_atom_sites_solution_primary direct
_atom_sites_solution_secondary difmap
_audit_creation_method SHELXL-97
_cell_angle_alpha 90.00
_cell_angle_beta 100.83(16)
_cell_angle_gamma 90.00
_cell_formula_units_Z 2
_cell_length_a 9.1866(19)
_cell_length_b 15.768(3)
_cell_length_c 9.913(3)
_cell_measurement_temperature 173(2)
_cell_volume 1410.4(10)
_computing_cell_refinement 'Siemens XSCANS'
_computing_data_collection 'Siemens XSCANS'
_computing_data_reduction 'Siemens SHELXTL'
_computing_molecular_graphics 'Siemens SHELXTL'
_computing_publication_material 'Siemens SHELXTL'
_computing_structure_refinement 'SHELXL-97 (Sheldrick, 1997)'
_computing_structure_solution 'SHELXS-97 (Sheldrick, 1990)'
_diffrn_ambient_temperature 173(2)
_diffrn_measured_fraction_theta_full 0.992
_diffrn_measured_fraction_theta_max 0.992
_diffrn_measurement_device_type 'CCD area detector'
_diffrn_measurement_method 'omega scans'
_diffrn_radiation_monochromator graphite
_diffrn_radiation_source 'fine-focus sealed tube'
_diffrn_radiation_type MoK\a
_diffrn_radiation_wavelength 0.71073
_diffrn_reflns_av_R_equivalents 0.0543
_diffrn_reflns_av_sigmaI/netI 0.0545
_diffrn_reflns_limit_h_max 10
_diffrn_reflns_limit_h_min -10
_diffrn_reflns_limit_k_max 16
_diffrn_reflns_limit_k_min -18
_diffrn_reflns_limit_l_max 8
_diffrn_reflns_limit_l_min -11
_diffrn_reflns_number 6858
_diffrn_reflns_theta_full 25.11
_diffrn_reflns_theta_max 25.11
_diffrn_reflns_theta_min 2.09
_diffrn_standards_decay_% 0
_exptl_absorpt_coefficient_mu 0.717
_exptl_absorpt_correction_T_max 0.407
_exptl_absorpt_correction_T_min 0.300
_exptl_absorpt_correction_type psi-scan
_exptl_absorpt_process_details XPREP
_exptl_crystal_colour black
_exptl_crystal_density_diffrn 1.564
_exptl_crystal_density_meas ?
_exptl_crystal_density_method .
_exptl_crystal_description plate
_exptl_crystal_F_000 678
_exptl_crystal_size_max 0.5
_exptl_crystal_size_mid 0.25
_exptl_crystal_size_min 0.1
_refine_diff_density_max 0.450
_refine_diff_density_min -0.446
_refine_diff_density_rms 0.084
_refine_ls_abs_structure_details 'Flack H D (1983), Acta Cryst. A39, 876-881'
_refine_ls_abs_structure_Flack -0.08(4)
_refine_ls_extinction_coef 0.0013(14)
_refine_ls_extinction_expression Fc^*^=kFc[1+0.001xFc^2^\l^3^/sin(2\q)]^-1/4^
_refine_ls_extinction_method SHELXL
_refine_ls_goodness_of_fit_ref 1.140
_refine_ls_hydrogen_treatment constr
_refine_ls_matrix_type full
_refine_ls_number_parameters 362
_refine_ls_number_reflns 3808
_refine_ls_number_restraints 1
_refine_ls_restrained_S_all 1.140
_refine_ls_R_factor_all 0.0727
_refine_ls_R_factor_gt 0.0553
_refine_ls_shift/su_max 0.000
_refine_ls_shift/su_mean 0.000
_refine_ls_structure_factor_coef Fsqd
_refine_ls_weighting_details
;
calc w=1/[\s^2^(Fo^2^)+(0.0518P)^2^+2.8675P] where 
P=(Fo^2^+2Fc^2^)/3
;
_refine_ls_weighting_scheme calc
_refine_ls_wR_factor_gt 0.1243
_refine_ls_wR_factor_ref 0.1384
_reflns_number_gt 3243
_reflns_number_total 3808
_reflns_threshold_expression >2sigma(I)
_cod_data_source_file b206177p.txt
_cod_data_source_block 1plus
_cod_depositor_comments
;
The following automatic conversions were performed:
'_symmetry_cell_setting' value 'Monoclinic' changed to 'monoclinic'
according to '/home/saulius/struct/CIF-dictionaries/cif_core.dic'
dictionary named 'cif_core.dic' version 2.4.1 from 2010-06-29.

Automatic conversion script
Id: cif_fix_enum 1527 2010-12-29 10:47:43Z saulius 
;
_cod_original_cell_volume 1410.4(5)
_cod_original_sg_symbol_H-M P2(1)
_cod_database_code 7011959

loop_
_symmetry_equiv_pos_as_xyz
'x, y, z'
'-x, y+1/2, -z'

loop_
_atom_site_label
_atom_site_type_symbol
_atom_site_fract_x
_atom_site_fract_y
_atom_site_fract_z
_atom_site_U_iso_or_equiv
_atom_site_adp_type
_atom_site_occupancy
_atom_site_symmetry_multiplicity
_atom_site_calc_flag
_atom_site_refinement_flags
_atom_site_disorder_assembly
_atom_site_disorder_group
Cr1 Cr 0.04743(9) 0.20514(7) 0.69014(9) 0.0199(2) Uani 1 1 d . . .
C1 C 0.2503(7) 0.1356(4) 0.6395(6) 0.0235(14) Uani 1 1 d . . .
C2 C 0.1943(7) 0.1936(5) 0.5347(6) 0.0252(14) Uani 1 1 d . . .
H2A H 0.2565 0.2430 0.5176 0.030 Uiso 1 1 calc R . .
C3 C 0.0457(6) 0.1871(4) 0.4609(6) 0.0219(14) Uani 1 1 d . . .
C4 C -0.0472(7) 0.1262(5) 0.5025(7) 0.0254(15) Uani 1 1 d . . .
C5 C 0.0068(7) 0.0701(5) 0.6148(7) 0.0270(16) Uani 1 1 d . . .
C6 C 0.1568(7) 0.0742(4) 0.6800(7) 0.0256(15) Uani 1 1 d . . .
C7 C -0.0014(8) 0.2468(5) 0.3410(7) 0.0357(18) Uani 1 1 d . . .
H7A H 0.0123 0.2190 0.2559 0.054 Uiso 1 1 calc R . .
H7B H 0.0589 0.2984 0.3551 0.054 Uiso 1 1 calc R . .
H7C H -0.1061 0.2616 0.3344 0.054 Uiso 1 1 calc R . .
C8 C -0.2056(7) 0.1181(6) 0.4222(8) 0.041(2) Uani 1 1 d . . .
H8A H -0.2077 0.0782 0.3462 0.061 Uiso 1 1 calc R . .
H8B H -0.2407 0.1737 0.3856 0.061 Uiso 1 1 calc R . .
H8C H -0.2701 0.0973 0.4833 0.061 Uiso 1 1 calc R . .
C9 C -0.0957(9) 0.0027(5) 0.6538(8) 0.043(2) Uani 1 1 d . . .
H9A H -0.0868 -0.0492 0.6016 0.064 Uiso 1 1 calc R . .
H9B H -0.1982 0.0232 0.6325 0.064 Uiso 1 1 calc R . .
H9C H -0.0684 -0.0092 0.7523 0.064 Uiso 1 1 calc R . .
C10 C 0.2186(9) 0.0092(5) 0.7873(8) 0.0399(19) Uani 1 1 d . . .
H10A H 0.2564 -0.0395 0.7429 0.060 Uiso 1 1 calc R . .
H10B H 0.1401 -0.0098 0.8350 0.060 Uiso 1 1 calc R . .
H10C H 0.2994 0.0345 0.8537 0.060 Uiso 1 1 calc R . .
C11 C 0.4099(7) 0.1440(6) 0.7100(8) 0.0404(19) Uani 1 1 d . . .
H11A H 0.4716 0.1064 0.6657 0.061 Uiso 1 1 calc R . .
H11B H 0.4195 0.1283 0.8069 0.061 Uiso 1 1 calc R . .
H11C H 0.4423 0.2028 0.7032 0.061 Uiso 1 1 calc R . .
C13 C 0.1253(6) 0.2041(6) 0.8962(6) 0.0264(13) Uani 1 1 d . . .
C21 C 0.1351(7) 0.1508(5) 1.0180(6) 0.0242(15) Uani 1 1 d . . .
C22 C 0.0298(8) 0.0905(5) 1.0349(7) 0.0326(17) Uani 1 1 d . . .
H22A H -0.0551 0.0834 0.9645 0.039 Uiso 1 1 calc R . .
C23 C 0.0449(8) 0.0410(5) 1.1507(7) 0.0327(16) Uani 1 1 d . . .
H23A H -0.0306 0.0020 1.1620 0.039 Uiso 1 1 calc R . .
C24 C 0.1746(8) 0.0488(5) 1.2532(7) 0.0332(17) Uani 1 1 d . . .
H24A H 0.1887 0.0132 1.3318 0.040 Uiso 1 1 calc R . .
C25 C 0.2798(8) 0.1085(5) 1.2381(7) 0.0288(16) Uani 1 1 d . . .
H25A H 0.3661 0.1145 1.3072 0.035 Uiso 1 1 calc R . .
C26 C 0.2604(7) 0.1594(5) 1.1232(7) 0.0289(16) Uani 1 1 d . . .
H26A H 0.3329 0.2010 1.1148 0.035 Uiso 1 1 calc R . .
C14 C 0.1706(7) 0.2714(5) 0.8488(6) 0.0244(15) Uani 1 1 d . . .
C27 C 0.2546(7) 0.3505(4) 0.8804(6) 0.0259(14) Uani 1 1 d . . .
C28 C 0.3254(7) 0.3870(5) 0.7812(7) 0.0318(16) Uani 1 1 d . . .
H28A H 0.3185 0.3614 0.6935 0.038 Uiso 1 1 calc R . .
C29 C 0.4066(8) 0.4617(5) 0.8134(9) 0.043(2) Uani 1 1 d . . .
H29A H 0.4564 0.4869 0.7477 0.052 Uiso 1 1 calc R . .
C30 C 0.4143(8) 0.4979(5) 0.9371(9) 0.044(2) Uani 1 1 d . . .
H30A H 0.4693 0.5488 0.9572 0.053 Uiso 1 1 calc R . .
C31 C 0.3452(9) 0.4635(5) 1.0347(9) 0.043(2) Uani 1 1 d . . .
H31A H 0.3521 0.4904 1.1214 0.051 Uiso 1 1 calc R . .
C32 C 0.2644(7) 0.3886(5) 1.0065(7) 0.0315(16) Uani 1 1 d . . .
H32A H 0.2164 0.3641 1.0740 0.038 Uiso 1 1 calc R . .
C15 C -0.1392(7) 0.1948(6) 0.7402(6) 0.0314(17) Uani 1 1 d . . .
O1 O -0.2526(5) 0.1829(4) 0.7676(5) 0.0490(17) Uani 1 1 d . . .
C16 C 0.0112(7) 0.3186(5) 0.6402(7) 0.0236(16) Uani 1 1 d . . .
O2 O -0.0063(6) 0.3876(4) 0.6101(5) 0.0362(12) Uani 1 1 d . . .
P1 P 0.5406(2) 0.35864(15) 1.4445(2) 0.0396(5) Uani 1 1 d . . .
F1 F 0.5804(7) 0.3447(5) 1.6051(5) 0.088(2) Uani 1 1 d . . .
F2 F 0.5036(7) 0.3723(6) 1.2878(6) 0.106(3) Uani 1 1 d . . .
F3 F 0.7081(5) 0.3434(5) 1.4352(6) 0.084(2) Uani 1 1 d . . .
F4 F 0.5711(9) 0.4557(4) 1.4662(8) 0.102(2) Uani 1 1 d . . .
F5 F 0.5096(7) 0.2599(4) 1.4251(8) 0.091(2) Uani 1 1 d . . .
F6 F 0.3716(5) 0.3710(4) 1.4573(6) 0.0766(18) Uani 1 1 d . . .
C50 C -0.3324(10) 0.3177(6) 1.0010(11) 0.063(3) Uani 1 1 d . . .
H50A H -0.3704 0.3597 1.0602 0.076 Uiso 1 1 calc R . .
H50B H -0.3927 0.3222 0.9074 0.076 Uiso 1 1 calc R . .
Cl1 Cl -0.3490(2) 0.21618(18) 1.0648(2) 0.0572(6) Uani 1 1 d . . .
Cl2 Cl -0.1421(2) 0.34092(14) 0.9957(2) 0.0535(6) Uani 1 1 d . . .

loop_
_atom_site_aniso_label
_atom_site_aniso_U_11
_atom_site_aniso_U_22
_atom_site_aniso_U_33
_atom_site_aniso_U_23
_atom_site_aniso_U_13
_atom_site_aniso_U_12
Cr1 0.0167(4) 0.0209(5) 0.0218(4) -0.0029(5) 0.0026(3) -0.0007(5)
C1 0.020(3) 0.022(4) 0.030(3) -0.008(3) 0.007(3) -0.001(3)
C2 0.030(3) 0.023(4) 0.024(3) 0.002(3) 0.007(2) 0.000(3)
C3 0.028(3) 0.017(4) 0.023(3) -0.003(2) 0.009(2) 0.003(3)
C4 0.018(3) 0.033(4) 0.025(3) -0.015(3) 0.003(3) 0.003(3)
C5 0.026(3) 0.023(4) 0.035(4) -0.011(3) 0.013(3) -0.006(3)
C6 0.030(3) 0.018(4) 0.027(3) 0.000(3) 0.002(3) 0.010(3)
C7 0.040(4) 0.044(5) 0.022(3) -0.002(3) 0.002(3) 0.006(4)
C8 0.021(3) 0.057(6) 0.040(4) -0.010(4) -0.004(3) -0.012(4)
C9 0.046(4) 0.037(5) 0.051(5) -0.010(4) 0.024(4) -0.013(4)
C10 0.050(5) 0.032(5) 0.041(4) 0.012(3) 0.016(4) 0.015(4)
C11 0.022(3) 0.046(5) 0.051(5) -0.003(4) 0.002(3) 0.005(3)
C13 0.025(3) 0.028(4) 0.026(3) -0.006(4) 0.006(2) -0.005(4)
C21 0.020(3) 0.031(4) 0.022(3) -0.002(3) 0.003(2) -0.003(3)
C22 0.032(4) 0.036(5) 0.029(4) -0.003(3) 0.005(3) -0.005(3)
C23 0.039(4) 0.028(4) 0.033(4) -0.003(3) 0.011(3) -0.004(3)
C24 0.040(4) 0.031(4) 0.028(4) -0.002(3) 0.004(3) 0.007(3)
C25 0.028(3) 0.030(4) 0.026(3) 0.001(3) -0.002(3) 0.008(3)
C26 0.026(3) 0.032(4) 0.028(4) 0.001(3) 0.004(3) -0.001(3)
C14 0.020(3) 0.029(4) 0.024(3) 0.001(3) 0.003(3) 0.004(3)
C27 0.021(3) 0.022(4) 0.031(3) -0.001(3) -0.003(3) 0.000(3)
C28 0.028(4) 0.034(4) 0.031(4) 0.004(3) -0.001(3) -0.007(3)
C29 0.033(4) 0.032(5) 0.059(5) 0.017(4) -0.006(4) -0.006(4)
C30 0.030(4) 0.024(4) 0.071(6) 0.005(4) -0.011(4) -0.008(4)
C31 0.040(4) 0.031(5) 0.049(5) -0.010(4) -0.014(4) 0.005(4)
C32 0.029(4) 0.031(4) 0.032(4) -0.001(3) -0.002(3) 0.004(3)
C15 0.027(3) 0.044(5) 0.023(3) -0.004(3) 0.004(2) 0.012(4)
O1 0.024(3) 0.077(5) 0.047(3) -0.015(3) 0.010(2) -0.008(3)
C16 0.024(3) 0.027(4) 0.019(3) -0.009(3) 0.003(3) -0.004(3)
O2 0.043(3) 0.028(3) 0.034(3) 0.001(2) -0.002(2) 0.004(3)
P1 0.0298(10) 0.0481(15) 0.0420(11) 0.0093(10) 0.0096(8) 0.0007(9)
F1 0.096(4) 0.121(6) 0.050(3) 0.016(4) 0.018(3) 0.017(4)
F2 0.083(4) 0.186(9) 0.046(3) 0.035(4) 0.004(3) -0.002(5)
F3 0.032(3) 0.128(6) 0.092(4) -0.004(4) 0.014(3) -0.002(3)
F4 0.119(6) 0.053(4) 0.141(6) -0.001(4) 0.043(5) -0.018(4)
F5 0.078(4) 0.059(4) 0.143(6) -0.011(4) 0.035(4) -0.007(3)
F6 0.040(3) 0.089(5) 0.104(4) 0.025(4) 0.023(3) 0.022(3)
C50 0.043(5) 0.046(6) 0.096(8) -0.016(5) 0.001(5) 0.013(4)
Cl1 0.0496(11) 0.0719(18) 0.0494(10) 0.0017(12) 0.0075(9) -0.0189(13)
Cl2 0.0575(13) 0.0430(14) 0.0645(13) -0.0125(11) 0.0228(10) -0.0101(11)

loop_
_atom_type_symbol
_atom_type_description
_atom_type_scat_dispersion_real
_atom_type_scat_dispersion_imag
_atom_type_scat_source
C C 0.0033 0.0016 'International Tables Vol C Tables 4.2.6.8 and 6.1.1.4'
H H 0.0000 0.0000 'International Tables Vol C Tables 4.2.6.8 and 6.1.1.4'
O O 0.0106 0.0060 'International Tables Vol C Tables 4.2.6.8 and 6.1.1.4'
F F 0.0171 0.0103 'International Tables Vol C Tables 4.2.6.8 and 6.1.1.4'
P P 0.1023 0.0942 'International Tables Vol C Tables 4.2.6.8 and 6.1.1.4'
Cl Cl 0.1484 0.1585 'International Tables Vol C Tables 4.2.6.8 and 6.1.1.4'
Cr Cr 0.3209 0.6236 'International Tables Vol C Tables 4.2.6.8 and 6.1.1.4'

loop_
_geom_angle_atom_site_label_1
_geom_angle_atom_site_label_2
_geom_angle_atom_site_label_3
_geom_angle
_geom_angle_site_symmetry_1
_geom_angle_site_symmetry_3
_geom_angle_publ_flag
C16 Cr1 C15 91.5(4) . . ?
C16 Cr1 C13 106.5(3) . . ?
C15 Cr1 C13 84.3(3) . . ?
C16 Cr1 C14 76.1(3) . . ?
C15 Cr1 C14 104.0(3) . . ?
C13 Cr1 C14 36.1(3) . . ?
C16 Cr1 C2 89.8(3) . . ?
C15 Cr1 C2 150.8(3) . . ?
C13 Cr1 C2 123.2(2) . . ?
C14 Cr1 C2 104.7(3) . . ?
C16 Cr1 C5 143.4(3) . . ?
C15 Cr1 C5 84.5(3) . . ?
C13 Cr1 C5 109.2(3) . . ?
C14 Cr1 C5 140.1(3) . . ?
C2 Cr1 C5 77.3(3) . . ?
C16 Cr1 C4 106.6(3) . . ?
C15 Cr1 C4 86.6(3) . . ?
C13 Cr1 C4 145.8(3) . . ?
C14 Cr1 C4 169.1(2) . . ?
C2 Cr1 C4 65.1(2) . . ?
C5 Cr1 C4 36.9(3) . . ?
C16 Cr1 C3 83.6(3) . . ?
C15 Cr1 C3 114.5(3) . . ?
C13 Cr1 C3 158.8(2) . . ?
C14 Cr1 C3 136.7(3) . . ?
C2 Cr1 C3 36.7(2) . . ?
C5 Cr1 C3 65.5(3) . . ?
C4 Cr1 C3 35.7(2) . . ?
C16 Cr1 C1 120.7(3) . . ?
C15 Cr1 C1 146.5(3) . . ?
C13 Cr1 C1 94.0(3) . . ?
C14 Cr1 C1 93.3(3) . . ?
C2 Cr1 C1 36.1(2) . . ?
C5 Cr1 C1 64.5(3) . . ?
C4 Cr1 C1 76.2(2) . . ?
C3 Cr1 C1 65.0(3) . . ?
C16 Cr1 C6 154.5(3) . . ?
C15 Cr1 C6 111.1(3) . . ?
C13 Cr1 C6 87.9(3) . . ?
C14 Cr1 C6 108.0(3) . . ?
C2 Cr1 C6 64.7(3) . . ?
C5 Cr1 C6 35.9(2) . . ?
C4 Cr1 C6 64.9(3) . . ?
C3 Cr1 C6 76.5(3) . . ?
C1 Cr1 C6 35.5(3) . . ?
C6 C1 C2 120.1(6) . . ?
C6 C1 C11 121.5(6) . . ?
C2 C1 C11 118.3(6) . . ?
C6 C1 Cr1 72.6(4) . . ?
C2 C1 Cr1 69.7(4) . . ?
C11 C1 Cr1 127.9(5) . . ?
C1 C2 C3 121.0(6) . . ?
C1 C2 Cr1 74.3(4) . . ?
C3 C2 Cr1 73.5(3) . . ?
C4 C3 C2 118.4(6) . . ?
C4 C3 C7 123.9(6) . . ?
C2 C3 C7 117.6(6) . . ?
C4 C3 Cr1 71.5(4) . . ?
C2 C3 Cr1 69.8(4) . . ?
C7 C3 Cr1 130.6(4) . . ?
C3 C4 C5 120.7(6) . . ?
C3 C4 C8 118.6(6) . . ?
C5 C4 C8 120.6(7) . . ?
C3 C4 Cr1 72.8(4) . . ?
C5 C4 Cr1 71.3(4) . . ?
C8 C4 Cr1 130.8(5) . . ?
C6 C5 C4 119.5(6) . . ?
C6 C5 C9 121.1(7) . . ?
C4 C5 C9 119.2(6) . . ?
C6 C5 Cr1 73.7(4) . . ?
C4 C5 Cr1 71.8(4) . . ?
C9 C5 Cr1 130.3(5) . . ?
C1 C6 C5 120.0(6) . . ?
C1 C6 C10 120.1(6) . . ?
C5 C6 C10 119.8(7) . . ?
C1 C6 Cr1 71.9(4) . . ?
C5 C6 Cr1 70.4(4) . . ?
C10 C6 Cr1 133.4(5) . . ?
C14 C13 C21 145.0(6) . . ?
C14 C13 Cr1 72.4(4) . . ?
C21 C13 Cr1 142.2(6) . . ?
C22 C21 C26 117.9(6) . . ?
C22 C21 C13 123.9(6) . . ?
C26 C21 C13 118.2(6) . . ?
C23 C22 C21 121.7(6) . . ?
C22 C23 C24 119.3(7) . . ?
C25 C24 C23 119.6(7) . . ?
C24 C25 C26 120.2(6) . . ?
C25 C26 C21 121.2(7) . . ?
C13 C14 C27 146.2(6) . . ?
C13 C14 Cr1 71.5(4) . . ?
C27 C14 Cr1 142.3(5) . . ?
C32 C27 C28 119.9(7) . . ?
C32 C27 C14 120.5(6) . . ?
C28 C27 C14 119.6(6) . . ?
C29 C28 C27 119.0(7) . . ?
C30 C29 C28 120.0(8) . . ?
C29 C30 C31 121.8(8) . . ?
C30 C31 C32 119.6(8) . . ?
C27 C32 C31 119.6(7) . . ?
O1 C15 Cr1 175.3(8) . . ?
O2 C16 Cr1 177.9(6) . . ?
F2 P1 F4 90.1(5) . . ?
F2 P1 F3 89.7(4) . . ?
F4 P1 F3 90.3(4) . . ?
F2 P1 F1 179.3(4) . . ?
F4 P1 F1 89.8(4) . . ?
F3 P1 F1 89.7(4) . . ?
F2 P1 F5 90.8(5) . . ?
F4 P1 F5 179.0(4) . . ?
F3 P1 F5 89.9(4) . . ?
F1 P1 F5 89.3(4) . . ?
F2 P1 F6 91.7(4) . . ?
F4 P1 F6 91.2(4) . . ?
F3 P1 F6 177.9(4) . . ?
F1 P1 F6 88.9(4) . . ?
F5 P1 F6 88.5(4) . . ?
Cl1 C50 Cl2 110.5(5) . . ?

loop_
_geom_bond_atom_site_label_1
_geom_bond_atom_site_label_2
_geom_bond_distance
_geom_bond_site_symmetry_2
_geom_bond_publ_flag
Cr1 C16 1.869(8) . ?
Cr1 C15 1.880(6) . ?
Cr1 C13 2.034(6) . ?
Cr1 C14 2.044(7) . ?
Cr1 C2 2.238(6) . ?
Cr1 C5 2.264(8) . ?
Cr1 C4 2.270(7) . ?
Cr1 C3 2.288(6) . ?
Cr1 C1 2.298(7) . ?
Cr1 C6 2.306(7) . ?
C1 C6 1.402(10) . ?
C1 C2 1.406(9) . ?
C1 C11 1.507(9) . ?
C2 C3 1.426(9) . ?
C3 C4 1.398(9) . ?
C3 C7 1.514(9) . ?
C4 C5 1.436(11) . ?
C4 C8 1.528(9) . ?
C5 C6 1.409(9) . ?
C5 C9 1.517(10) . ?
C6 C10 1.510(10) . ?
C13 C14 1.262(10) . ?
C13 C21 1.460(10) . ?
C21 C22 1.389(10) . ?
C21 C26 1.407(9) . ?
C22 C23 1.373(10) . ?
C23 C24 1.418(10) . ?
C24 C25 1.377(11) . ?
C25 C26 1.377(10) . ?
C14 C27 1.469(10) . ?
C27 C32 1.375(9) . ?
C27 C28 1.401(9) . ?
C28 C29 1.399(11) . ?
C29 C30 1.341(12) . ?
C30 C31 1.366(12) . ?
C31 C32 1.394(11) . ?
C15 O1 1.140(8) . ?
C16 O2 1.131(9) . ?
P1 F2 1.542(6) . ?
P1 F4 1.563(7) . ?
P1 F3 1.577(5) . ?
P1 F1 1.580(6) . ?
P1 F5 1.588(7) . ?
P1 F6 1.593(5) . ?
C50 Cl1 1.739(11) . ?
C50 Cl2 1.796(10) . ?
